data_7702161
loop_
_publ_author_name
'Hardy, E. E.'
'Wyss, K. M.'
'Keller, R. J.'
'Gorden, J. D.'
'Gorden, A. E. V.'

_publ_section_title
;
 Tunable ligand emission of napthylsalophen triple-decker dinuclear
 lanthanide(iii) sandwich complexes.
;
_journal_issue 4
_journal_name_full 'Dalton transactions (Cambridge, England : 2003)'
_journal_page_first 1337
_journal_page_last 1346
_journal_paper_doi 10.1039/c7dt03733c
_journal_volume 47
_journal_year 2018
_chemical_formula_moiety 'C85 H58 N6 O7 Yb2'
_chemical_formula_sum 'C85 H58 N6 O7 Yb2'
_chemical_formula_weight 1621.52
_space_group_crystal_system monoclinic
_space_group_IT_number 14
_space_group_name_Hall '-P 2ybc'
_space_group_name_H-M_alt 'P 1 21/c 1'
_symmetry_Int_Tables_number 14
_atom_sites_solution_primary direct
_audit_creation_date 2017-06-08
_audit_creation_method
;
Olex2 1.2
(compiled 2017.03.28 svn.r3405 for OlexSys, GUI svn.r5337)
;
_audit_update_record
;
2017-06-08 deposited with the CCDC.
2017-12-20 downloaded from the CCDC.
;
_cell_angle_alpha 90
_cell_angle_beta 96.2707(8)
_cell_angle_gamma 90
_cell_formula_units_Z 4
_cell_length_a 17.4078(8)
_cell_length_b 20.4235(10)
_cell_length_c 20.6623(10)
_cell_measurement_reflns_used 9412
_cell_measurement_temperature 180
_cell_measurement_theta_max 26.33
_cell_measurement_theta_min 2.19
_cell_volume 7302.1(6)
_computing_cell_refinement 'SAINT v8.34A (Bruker, 2013)'
_computing_data_reduction 'SAINT v8.34A (Bruker, 2013)'
_computing_molecular_graphics 'Olex2 (Dolomanov et al., 2009)'
_computing_publication_material 'Olex2 (Dolomanov et al., 2009)'
_computing_structure_refinement 'olex2.refine (Bourhis et al., 2015)'
_computing_structure_solution 'ShelXS (Sheldrick, 2008)'
_diffrn_ambient_temperature 180
_diffrn_measured_fraction_theta_full 0.9999
_diffrn_measured_fraction_theta_max 0.9999
_diffrn_measurement_device_type 'Bruker APEX CCD'
_diffrn_measurement_method '\f and \w scans'
_diffrn_radiation_type 'Mo K\a'
_diffrn_radiation_wavelength 0.71073
_diffrn_reflns_av_R_equivalents 0.0571
_diffrn_reflns_av_unetI/netI 0.0411
_diffrn_reflns_limit_h_max 21
_diffrn_reflns_limit_h_min -21
_diffrn_reflns_limit_k_max 25
_diffrn_reflns_limit_k_min -25
_diffrn_reflns_limit_l_max 25
_diffrn_reflns_limit_l_min -25
_diffrn_reflns_number 100866
_diffrn_reflns_theta_full 26.0222
_diffrn_reflns_theta_max 26.02
_diffrn_reflns_theta_min 1.41
_diffrn_standards_number 0
_exptl_absorpt_coefficient_mu 2.605
_exptl_absorpt_correction_T_max 0.7454
_exptl_absorpt_correction_T_min 0.5966
_exptl_absorpt_correction_type multi-scan
_exptl_absorpt_process_details
'SADABS-2014/2 (Bruker,2014/2) was used for absorption correction. wR2(int) was 0.0994 before and 0.0556 after correction. The Ratio of minimum to maximum transmission is 0.8004. The \l/2 correction factor is 0.00150.'
_exptl_crystal_colour 'clear orangish yellow'
_exptl_crystal_colour_lustre clear
_exptl_crystal_colour_modifier orangish
_exptl_crystal_colour_primary yellow
_exptl_crystal_density_diffrn 1.4749
_exptl_crystal_description block
_exptl_crystal_F_000 3223.6040
_exptl_crystal_recrystallization_method 'slow evaporation dicloromethane methanol'
_exptl_crystal_size_max 0.12
_exptl_crystal_size_mid 0.1
_exptl_crystal_size_min 0.09
_refine_diff_density_max 1.2627
_refine_diff_density_min -1.4599
_refine_diff_density_rms 0.2024
_refine_ls_d_res_high 0.8100
_refine_ls_d_res_low 14.4821
_refine_ls_goodness_of_fit_ref 1.0757
_refine_ls_hydrogen_treatment mixed
_refine_ls_matrix_type full
_refine_ls_number_constraints 113
_refine_ls_number_parameters 905
_refine_ls_number_reflns 14394
_refine_ls_number_restraints 3
_refine_ls_restrained_S_all 1.0756
_refine_ls_R_factor_all 0.0570
_refine_ls_R_factor_gt 0.0485
_refine_ls_shift/su_max 0.0001
_refine_ls_shift/su_mean 0.0000
_refine_ls_structure_factor_coef Fsqd
_refine_ls_weighting_details 'w=1/[\s^2^(Fo^2^)+(0.0000P)^2^+53.8387P] where P=(Fo^2^+2Fc^2^)/3'
_refine_ls_weighting_scheme calc
_refine_ls_wR_factor_gt 0.0831
_refine_ls_wR_factor_ref 0.0871
_reflns_Friedel_coverage 0.0
_reflns_limit_h_max 21
_reflns_limit_h_min -21
_reflns_limit_k_max 25
_reflns_limit_k_min 0
_reflns_limit_l_max 25
_reflns_limit_l_min 0
_reflns_number_gt 12656
_reflns_number_total 14394
_reflns_threshold_expression I>=2u(I)
_cod_data_source_file c7dt03733c2.cif
_cod_data_source_block Emily111016_0m
_cod_original_sg_symbol_H-M 'P 21/c'
_cod_database_code 7702161
_olex2_refinement_description
;
1. Fixed Uiso
 At 1.2 times of:
  All C(H) groups
 At 1.5 times of:
  All C(H,H,H) groups, All O(H) groups
2. Restrained distances
 O7-H8a
 0.87 with sigma of 0.01
 C85-H8a
 1.892946 with sigma of 0.02
 Yb1-H8a
 2.888746 with sigma of 0.02
3.a Aromatic/amide H refined with riding coordinates:
 C22(H39), C61(H18), C21(H40), C2(H33), C78(H8), C77(H9), C27(H35), C24(H37),
 C64(H22), C3(H32), C5(H30), C6(H31), C62(H20), C8(H27), C83(H3), C79(H7),
 C82(H4), C7(H26), C80(H6), C26(H34), C59(H16), C23(H38), C71(H24), C49(H25),
 C63(H21), C14(H47), C16(H45), C15(H46), C13(H48), C50(H55), C69(H56), C74(H58),
  C67(H57), C52(H53), C51(H54), C18(H50), C55(H59), C54(H60), C44(H64),
 C43(H65), C41(H67), C72(H66), C42(H68), C70(H72), C30(H84), C39(H75), C35(H79),
  C34(H80), C33(H81), C36(H78), C31(H83), C46(H91), C11(H92), C58(H93)
3.b Idealised Me refined as rotating group:
 C85(H87a,H87b,H87c)
;
_smtbx_masks_special_details 'each void contains one disordered DCM and one disorded water molecule'
_olex2_exptl_crystal_mounting_method 'Suitable crystal was selected and mounted on a glass fiber using n-paratone oil.'
_olex2_submission_special_instructions 'No special instructions were received'

loop_
_space_group_symop_id
_space_group_symop_operation_xyz
1 x,y,z
2 -x,y+1/2,-z+1/2
3 -x,-y,-z
4 x,-y-1/2,z-1/2

loop_
_atom_site_label
_atom_site_type_symbol
_atom_site_fract_x
_atom_site_fract_y
_atom_site_fract_z
_atom_site_U_iso_or_equiv
_atom_site_adp_type
_atom_site_occupancy
_atom_site_refinement_flags_posn
Yb1 Yb 0.292110(13) 0.600174(12) 0.349310(11) 0.02134(6) Uani 1.000000 D
Yb2 Yb 0.273322(12) 0.443003(11) 0.252408(11) 0.01860(6) Uani 1.000000 .
C39 C 0.6852(3) 0.3573(3) 0.2789(3) 0.0374(15) Uani 1.000000 .
H39 H 0.7190(3) 0.3567(3) 0.2458(3) 0.0449(18) Uiso 1.000000 R
C18 C -0.0779(4) 0.6658(4) 0.4749(4) 0.055(2) Uani 1.000000 .
H18 H -0.0895(4) 0.6662(4) 0.5188(4) 0.066(2) Uiso 1.000000 R
C36 C 0.5870(3) 0.3626(3) 0.3760(3) 0.0330(14) Uani 1.000000 .
C11 C 0.4574(3) 0.6899(3) 0.2969(3) 0.0236(12) Uani 1.000000 .
C40 C 0.6071(3) 0.3659(3) 0.2623(3) 0.0315(14) Uani 1.000000 .
H40 H 0.5880(3) 0.3712(3) 0.2178(3) 0.0378(17) Uiso 1.000000 R
C12 C 0.0978(3) 0.6562(3) 0.3842(3) 0.0245(12) Uani 1.000000 .
C23 C 0.0183(3) 0.6622(3) 0.3970(3) 0.0285(13) Uani 1.000000 .
C10 C 0.5315(3) 0.7031(3) 0.2734(3) 0.0256(12) Uani 1.000000 .
C33 C 0.0651(3) 0.3445(3) 0.3086(3) 0.0293(13) Uani 1.000000 .
H33 H 0.0805(3) 0.3454(3) 0.3541(3) 0.0352(16) Uiso 1.000000 R
C8 C 0.6121(4) 0.7198(3) 0.1865(4) 0.0429(17) Uani 1.000000 .
H8 H 0.6171(4) 0.7223(3) 0.1412(4) 0.051(2) Uiso 1.000000 R
C29 C -0.0363(3) 0.3301(3) 0.2197(3) 0.0299(13) Uani 1.000000 .
C28 C 0.0187(3) 0.3379(3) 0.1745(3) 0.0281(13) Uani 1.000000 .
C9 C 0.5410(3) 0.7083(3) 0.2066(3) 0.0327(14) Uani 1.000000 .
H9 H 0.4973(3) 0.7036(3) 0.1751(3) 0.0393(17) Uiso 1.000000 R
C35 C 0.4605(3) 0.3819(3) 0.4112(3) 0.0362(16) Uani 1.000000 .
H35 H 0.4290(3) 0.3870(3) 0.4456(3) 0.0434(19) Uiso 1.000000 R
C37 C 0.6676(3) 0.3526(3) 0.3917(3) 0.0382(16) Uani 1.000000 .
H37 H 0.6883(3) 0.3481(3) 0.4359(3) 0.0459(19) Uiso 1.000000 R
C22 C -0.0444(4) 0.6668(3) 0.3474(3) 0.0400(16) Uani 1.000000 .
H22 H -0.0341(4) 0.6673(3) 0.3032(3) 0.0481(19) Uiso 1.000000 R
C32 C -0.0105(3) 0.3321(3) 0.2871(3) 0.0340(15) Uani 1.000000 .
H32 H -0.0463(3) 0.3247(3) 0.3178(3) 0.0409(18) Uiso 1.000000 R
C2 C 0.4535(3) 0.6773(3) 0.3634(3) 0.0294(13) Uani 1.000000 .
C30 C -0.1157(4) 0.3228(3) 0.1973(4) 0.0418(17) Uani 1.000000 .
H30 H -0.1522(4) 0.3183(3) 0.2279(4) 0.050(2) Uiso 1.000000 R
C31 C -0.1403(4) 0.3221(3) 0.1325(4) 0.0484(19) Uani 1.000000 .
H31 H -0.1936(4) 0.3170(3) 0.1180(4) 0.058(2) Uiso 1.000000 R
C20 C -0.1365(4) 0.6702(4) 0.4257(4) 0.060(2) Uani 1.000000 .
H20 H -0.1886(4) 0.6729(4) 0.4352(4) 0.072(3) Uiso 1.000000 R
C27 C -0.0092(4) 0.3373(3) 0.1077(3) 0.0365(15) Uani 1.000000 .
H27 H 0.0261(4) 0.3427(3) 0.0761(3) 0.0438(18) Uiso 1.000000 R
C3 C 0.5223(4) 0.6863(3) 0.4074(3) 0.0377(16) Uani 1.000000 .
H3 H 0.5196(4) 0.6814(3) 0.4528(3) 0.0452(19) Uiso 1.000000 R
C7 C 0.6775(4) 0.7282(3) 0.2314(4) 0.0470(18) Uani 1.000000 .
H7 H 0.7262(4) 0.7383(3) 0.2171(4) 0.056(2) Uiso 1.000000 R
C4 C 0.5910(3) 0.7015(3) 0.3861(3) 0.0365(15) Uani 1.000000 .
H4 H 0.6352(3) 0.7074(3) 0.4169(3) 0.0438(18) Uiso 1.000000 R
C26 C -0.0866(4) 0.3290(3) 0.0874(4) 0.0462(18) Uani 1.000000 .
H26 H -0.1037(4) 0.3279(3) 0.0422(4) 0.055(2) Uiso 1.000000 R
C6 C 0.6705(3) 0.7215(3) 0.2956(4) 0.0398(16) Uani 1.000000 .
H6 H 0.7152(3) 0.7255(3) 0.3260(4) 0.048(2) Uiso 1.000000 R
C34 C 0.5370(4) 0.3696(3) 0.4258(3) 0.0428(17) Uani 1.000000 .
H34 H 0.5577(4) 0.3656(3) 0.4701(3) 0.051(2) Uiso 1.000000 R
C16 C 0.0607(4) 0.6527(4) 0.5127(3) 0.0445(17) Uani 1.000000 .
H16 H 0.0491(4) 0.6531(4) 0.5566(3) 0.053(2) Uiso 1.000000 R
C38 C 0.7154(3) 0.3494(3) 0.3440(3) 0.0389(16) Uani 1.000000 .
H38 H 0.7691(3) 0.3419(3) 0.3548(3) 0.0466(19) Uiso 1.000000 R
C24 C 0.2053(4) 0.6949(3) 0.0991(3) 0.0369(15) Uani 1.000000 .
H24 H 0.2122(4) 0.7038(3) 0.0549(3) 0.0443(18) Uiso 1.000000 R
C25 C 0.5274(4) 0.5290(3) 0.1166(3) 0.0383(16) Uani 1.000000 .
H25 H 0.4856(4) 0.5250(3) 0.0831(3) 0.0459(19) Uiso 1.000000 R
C21 C -0.1194(4) 0.6706(4) 0.3614(4) 0.050(2) Uani 1.000000 .
H21 H -0.1601(4) 0.6736(4) 0.3269(4) 0.060(2) Uiso 1.000000 R
C5 C 0.5981(3) 0.7087(3) 0.3187(3) 0.0322(14) Uani 1.000000 .
C41 C 0.5546(3) 0.3671(3) 0.3102(3) 0.0248(12) Uani 1.000000 .
C17 C -0.0008(4) 0.6607(3) 0.4617(3) 0.0358(15) Uani 1.000000 .
O2 O 0.3905(2) 0.6584(2) 0.38753(18) 0.0322(10) Uani 1.000000 .
O1 O 0.2282(2) 0.6339(2) 0.42718(18) 0.0314(10) Uani 1.000000 .
O6 O 0.1916(2) 0.37266(18) 0.28895(17) 0.0235(8) Uani 1.000000 .
O3 O 0.21591(19) 0.51045(18) 0.32226(17) 0.0201(8) Uani 1.000000 .
O5 O 0.3520(2) 0.4019(2) 0.33506(18) 0.0302(9) Uani 1.000000 .
C47 C 0.3066(4) 0.3528(4) 0.0036(3) 0.0480(18) Uani 1.000000 .
H47 H 0.2900(4) 0.3459(4) -0.0412(3) 0.058(2) Uiso 1.000000 R
C45 C 0.4079(4) 0.3708(3) 0.0896(3) 0.0343(15) Uani 1.000000 .
H45 H 0.4612(4) 0.3767(3) 0.1039(3) 0.0411(17) Uiso 1.000000 R
C44 C 0.3547(3) 0.3732(3) 0.1347(3) 0.0206(11) Uani 1.000000 .
C49 C 0.2759(3) 0.3654(3) 0.1130(3) 0.0241(12) Uani 1.000000 .
C42 C 0.4261(3) 0.3876(3) 0.3454(3) 0.0250(12) Uani 1.000000 .
C46 C 0.3851(4) 0.3600(4) 0.0242(3) 0.0432(17) Uani 1.000000 .
H46 H 0.4222(4) 0.3575(4) -0.0061(3) 0.052(2) Uiso 1.000000 R
C48 C 0.2530(4) 0.3557(3) 0.0475(3) 0.0366(15) Uani 1.000000 .
H48 H 0.1996(4) 0.3511(3) 0.0328(3) 0.0439(18) Uiso 1.000000 R
C43 C 0.4727(3) 0.3766(3) 0.2951(3) 0.0246(12) Uani 1.000000 .
C55 C 0.6028(4) 0.5297(4) 0.1007(4) 0.053(2) Uani 1.000000 .
H55 H 0.6123(4) 0.5262(4) 0.0564(4) 0.064(3) Uiso 1.000000 R
C52 C 0.5761(3) 0.5383(3) 0.2306(3) 0.0301(14) Uani 1.000000 .
C56 C 0.1212(3) 0.6762(3) 0.1814(3) 0.0302(13) Uani 1.000000 .
H56 H 0.0704(3) 0.6716(3) 0.1937(3) 0.0363(16) Uiso 1.000000 R
C58 C 0.3880(3) 0.6929(3) 0.2520(3) 0.0244(12) Uani 1.000000 .
H58 H 0.3915(3) 0.7155(3) 0.2123(3) 0.0293(15) Uiso 1.000000 R
C57 C 0.1155(3) 0.6667(3) 0.3189(3) 0.0254(12) Uani 1.000000 .
H57 H 0.0755(3) 0.6852(3) 0.2896(3) 0.0305(15) Uiso 1.000000 R
C53 C 0.6528(4) 0.5399(3) 0.2124(4) 0.0449(18) Uani 1.000000 .
H53 H 0.6957(4) 0.5440(3) 0.2448(4) 0.054(2) Uiso 1.000000 R
C54 C 0.6643(4) 0.5355(4) 0.1488(4) 0.056(2) Uani 1.000000 .
H54 H 0.7155(4) 0.5364(4) 0.1369(4) 0.067(3) Uiso 1.000000 R
C50 C 0.4410(3) 0.3684(3) 0.2284(3) 0.0233(12) Uani 1.000000 .
H50 H 0.4733(3) 0.3473(3) 0.2005(3) 0.0280(14) Uiso 1.000000 R
C51 C 0.5123(3) 0.5341(3) 0.1820(3) 0.0281(13) Uani 1.000000 .
C59 C 0.4905(3) 0.5359(3) 0.3154(3) 0.0279(13) Uani 1.000000 .
H59 H 0.4834(3) 0.5360(3) 0.3604(3) 0.0335(16) Uiso 1.000000 R
C63 C 0.2410(3) 0.5198(3) 0.1080(3) 0.0250(12) Uani 1.000000 .
C60 C 0.5630(3) 0.5393(3) 0.2969(3) 0.0300(14) Uani 1.000000 .
H60 H 0.6060(3) 0.5425(3) 0.3293(3) 0.0360(16) Uiso 1.000000 R
C61 C 0.4351(3) 0.5334(2) 0.2017(3) 0.0196(11) Uani 1.000000 .
C64 C 0.2509(4) 0.5309(3) 0.0424(3) 0.0340(15) Uani 1.000000 .
H64 H 0.3016(4) 0.5354(3) 0.0300(3) 0.0408(17) Uiso 1.000000 R
C65 C 0.1884(4) 0.5354(3) -0.0040(3) 0.0440(17) Uani 1.000000 .
H65 H 0.1955(4) 0.5447(3) -0.0480(3) 0.053(2) Uiso 1.000000 R
C67 C 0.1032(4) 0.5141(3) 0.0779(3) 0.0374(15) Uani 1.000000 .
H67 H 0.0523(4) 0.5071(3) 0.0892(3) 0.0449(18) Uiso 1.000000 R
C66 C 0.2685(3) 0.6878(3) 0.1449(3) 0.0299(13) Uani 1.000000 .
H66 H 0.3191(3) 0.6908(3) 0.1320(3) 0.0359(16) Uiso 1.000000 R
C68 C 0.1150(4) 0.5263(4) 0.0140(3) 0.0452(18) Uani 1.000000 .
H68 H 0.0718(4) 0.5285(4) -0.0183(3) 0.054(2) Uiso 1.000000 R
C69 C 0.1657(3) 0.5121(3) 0.1256(3) 0.0237(12) Uani 1.000000 .
C71 C 0.1849(3) 0.6697(3) 0.2281(3) 0.0256(12) Uani 1.000000 .
C70 C 0.2591(3) 0.6763(3) 0.2101(3) 0.0236(12) Uani 1.000000 .
C72 C 0.1315(3) 0.6890(3) 0.1177(3) 0.0344(14) Uani 1.000000 .
H72 H 0.0878(3) 0.6940(3) 0.0863(3) 0.0412(17) Uiso 1.000000 R
C73 C 0.0989(3) 0.3486(3) 0.1980(3) 0.0240(12) Uani 1.000000 .
C74 C 0.1213(3) 0.3560(3) 0.2651(3) 0.0229(12) Uani 1.000000 .
N6 N 0.1800(3) 0.6540(2) 0.2948(2) 0.0226(10) Uani 1.000000 .
N4 N 0.3019(2) 0.5122(2) 0.1590(2) 0.0219(10) Uani 1.000000 .
N2 N 0.2245(3) 0.3725(2) 0.1615(2) 0.0231(10) Uani 1.000000 .
N3 N 0.3735(3) 0.3865(2) 0.2020(2) 0.0218(10) Uani 1.000000 .
N5 N 0.3215(2) 0.6680(2) 0.2604(2) 0.0222(10) Uani 1.000000 .
C84 C 0.1246(3) 0.4945(3) 0.3981(3) 0.0257(12) Uani 1.000000 .
H84 H 0.1655(3) 0.4917(3) 0.4323(3) 0.0309(15) Uiso 1.000000 R
C85 C 0.1418(3) 0.5032(3) 0.3334(3) 0.0217(12) Uani 1.000000 .
C75 C 0.0967(3) 0.5156(3) 0.2164(3) 0.0232(12) Uani 1.000000 .
H75 H 0.0572(3) 0.5357(3) 0.1877(3) 0.0278(14) Uiso 1.000000 R
C82 C -0.0125(3) 0.4926(3) 0.3629(3) 0.0317(14) Uani 1.000000 .
C76 C 0.0022(3) 0.5003(3) 0.2973(3) 0.0281(13) Uani 1.000000 .
C79 C -0.1355(4) 0.4921(4) 0.2647(4) 0.052(2) Uani 1.000000 .
H79 H -0.1775(4) 0.4916(4) 0.2312(4) 0.062(2) Uiso 1.000000 R
C80 C -0.1507(4) 0.4869(4) 0.3286(4) 0.052(2) Uani 1.000000 .
H80 H -0.2024(4) 0.4830(4) 0.3388(4) 0.063(2) Uiso 1.000000 R
C81 C -0.0911(4) 0.4873(3) 0.3772(4) 0.0443(18) Uani 1.000000 .
H81 H -0.1017(4) 0.4841(3) 0.4212(4) 0.053(2) Uiso 1.000000 R
C78 C -0.0617(3) 0.4979(3) 0.2482(4) 0.0407(16) Uani 1.000000 .
H78 H -0.0532(3) 0.5005(3) 0.2036(4) 0.049(2) Uiso 1.000000 R
C83 C 0.0501(3) 0.4899(3) 0.4119(3) 0.0323(14) Uani 1.000000 .
H83 H 0.0401(3) 0.4848(3) 0.4560(3) 0.0388(17) Uiso 1.000000 R
N7 N 0.1595(2) 0.4995(2) 0.1928(2) 0.0213(10) Uani 1.000000 .
C87 C 0.3365(6) 0.5017(5) 0.4896(4) 0.082(3) Uani 1.000000 D
H87a H 0.310(4) 0.5373(16) 0.5095(11) 0.123(5) Uiso 1.000000 GR
H87b H 0.307(3) 0.4612(19) 0.4912(4) 0.123(5) Uiso 1.000000 GR
H87c H 0.3878(6) 0.496(3) 0.5134(9) 0.123(5) Uiso 1.000000 GR
O8 O 0.3443(3) 0.5177(2) 0.42374(19) 0.0368(10) Uani 1.000000 D
H8a H 0.352(3) 0.4803(10) 0.4043(9) 0.0552(16) Uiso 1.000000 DR
C90 C 0.4251(3) 0.5322(2) 0.2675(3) 0.0205(11) Uani 1.000000 .
C91 C 0.3691(3) 0.5370(3) 0.1526(3) 0.0230(12) Uani 1.000000 .
H91 H 0.3756(3) 0.5591(3) 0.1131(3) 0.0276(14) Uiso 1.000000 R
C92 C 0.1560(3) 0.3469(3) 0.1524(3) 0.0253(12) Uani 1.000000 .
H92 H 0.1422(3) 0.3251(3) 0.1122(3) 0.0304(15) Uiso 1.000000 R
O10 O 0.3541(2) 0.52952(18) 0.28757(17) 0.0218(8) Uani 1.000000 .
C94 C 0.1561(3) 0.6442(3) 0.4355(3) 0.0298(13) Uani 1.000000 .
C93 C 0.1350(4) 0.6447(3) 0.5007(3) 0.0413(16) Uani 1.000000 .
H93 H 0.1739(4) 0.6392(3) 0.5362(3) 0.050(2) Uiso 1.000000 R
C95 C 0.0816(3) 0.5053(3) 0.2828(3) 0.0234(12) Uani 1.000000 .

loop_
_atom_site_aniso_label
_atom_site_aniso_U_11
_atom_site_aniso_U_22
_atom_site_aniso_U_33
_atom_site_aniso_U_12
_atom_site_aniso_U_13
_atom_site_aniso_U_23
Yb1 0.01771(12) 0.02641(13) 0.01999(12) -0.00411(10) 0.00247(9) -0.00082(10)
Yb2 0.01398(11) 0.02344(12) 0.01859(11) 0.00045(9) 0.00279(8) 0.00163(9)
C39 0.025(3) 0.038(4) 0.050(4) 0.001(3) 0.012(3) -0.001(3)
C18 0.047(5) 0.075(6) 0.047(5) 0.009(4) 0.027(4) -0.000(4)
C36 0.026(3) 0.032(3) 0.041(4) 0.003(3) 0.002(3) 0.016(3)
C11 0.022(3) 0.014(3) 0.035(3) -0.004(2) 0.005(2) -0.001(2)
C40 0.023(3) 0.031(3) 0.041(4) 0.006(3) 0.003(3) -0.001(3)
C12 0.024(3) 0.024(3) 0.026(3) 0.002(2) 0.007(2) -0.004(2)
C23 0.024(3) 0.024(3) 0.040(4) 0.003(2) 0.015(3) 0.000(3)
C10 0.026(3) 0.016(3) 0.037(3) 0.001(2) 0.008(2) -0.002(2)
C33 0.033(3) 0.028(3) 0.028(3) -0.003(3) 0.008(3) 0.003(2)
C8 0.044(4) 0.039(4) 0.050(4) 0.003(3) 0.025(3) 0.006(3)
C29 0.020(3) 0.029(3) 0.041(4) -0.002(2) 0.006(3) 0.004(3)
C28 0.028(3) 0.018(3) 0.038(3) 0.000(2) -0.001(3) -0.002(2)
C9 0.028(3) 0.026(3) 0.046(4) -0.004(3) 0.010(3) 0.003(3)
C35 0.026(3) 0.054(4) 0.030(3) 0.012(3) 0.005(3) 0.020(3)
C37 0.022(3) 0.043(4) 0.047(4) 0.006(3) -0.006(3) 0.007(3)
C22 0.028(3) 0.050(4) 0.043(4) 0.008(3) 0.010(3) 0.006(3)
C32 0.027(3) 0.026(3) 0.053(4) -0.005(3) 0.019(3) 0.005(3)
C2 0.027(3) 0.027(3) 0.034(3) -0.008(3) 0.003(3) -0.003(3)
C30 0.025(3) 0.030(4) 0.071(5) -0.003(3) 0.007(3) 0.001(3)
C31 0.022(3) 0.043(4) 0.076(6) -0.001(3) -0.010(4) 0.004(4)
C20 0.029(4) 0.092(7) 0.065(5) 0.015(4) 0.028(4) 0.017(5)
C27 0.027(3) 0.044(4) 0.036(4) -0.002(3) -0.006(3) 0.003(3)
C3 0.030(3) 0.049(4) 0.034(4) -0.014(3) 0.002(3) -0.004(3)
C7 0.033(4) 0.037(4) 0.075(5) -0.001(3) 0.025(4) 0.002(4)
C4 0.021(3) 0.042(4) 0.046(4) -0.010(3) -0.003(3) -0.004(3)
C26 0.041(4) 0.044(4) 0.049(4) 0.000(3) -0.019(3) 0.004(3)
C6 0.018(3) 0.035(4) 0.066(5) -0.007(3) 0.007(3) -0.003(3)
C34 0.039(4) 0.056(4) 0.034(4) 0.008(3) 0.004(3) 0.020(3)
C16 0.050(4) 0.052(4) 0.034(4) 0.002(4) 0.018(3) -0.014(3)
C38 0.016(3) 0.040(4) 0.061(5) 0.006(3) 0.004(3) 0.001(3)
C24 0.050(4) 0.033(4) 0.029(3) -0.005(3) 0.006(3) 0.009(3)
C25 0.033(4) 0.039(4) 0.047(4) 0.000(3) 0.023(3) 0.005(3)
C21 0.024(3) 0.067(5) 0.062(5) 0.006(3) 0.013(3) 0.017(4)
C5 0.024(3) 0.022(3) 0.051(4) -0.003(2) 0.007(3) -0.003(3)
C41 0.019(3) 0.018(3) 0.038(3) 0.005(2) 0.006(2) 0.007(2)
C17 0.034(4) 0.033(4) 0.043(4) 0.005(3) 0.018(3) 0.000(3)
O2 0.029(2) 0.045(3) 0.023(2) -0.0165(19) 0.0065(17) -0.0032(19)
O1 0.023(2) 0.048(3) 0.023(2) -0.0005(19) 0.0005(17) -0.0063(19)
O6 0.0184(19) 0.030(2) 0.023(2) -0.0050(16) 0.0036(15) 0.0043(16)
O3 0.0129(18) 0.026(2) 0.0219(19) -0.0032(15) 0.0034(14) -0.0050(16)
O5 0.020(2) 0.044(3) 0.029(2) 0.0062(18) 0.0086(17) 0.0089(19)
C47 0.058(5) 0.067(5) 0.021(3) 0.001(4) 0.014(3) -0.005(3)
C45 0.034(3) 0.036(4) 0.035(3) 0.007(3) 0.013(3) 0.006(3)
C44 0.017(3) 0.023(3) 0.024(3) 0.003(2) 0.009(2) 0.002(2)
C49 0.030(3) 0.018(3) 0.025(3) 0.001(2) 0.009(2) 0.000(2)
C42 0.019(3) 0.027(3) 0.030(3) 0.001(2) 0.005(2) 0.011(2)
C46 0.044(4) 0.055(5) 0.033(4) 0.007(3) 0.016(3) 0.002(3)
C48 0.033(3) 0.052(4) 0.025(3) -0.004(3) 0.005(3) -0.003(3)
C43 0.023(3) 0.017(3) 0.034(3) 0.003(2) 0.007(2) 0.008(2)
C55 0.047(5) 0.055(5) 0.067(5) 0.012(4) 0.042(4) 0.010(4)
C52 0.022(3) 0.019(3) 0.051(4) 0.003(2) 0.015(3) 0.006(3)
C56 0.027(3) 0.030(3) 0.035(3) -0.000(3) 0.006(3) 0.001(3)
C58 0.029(3) 0.017(3) 0.029(3) -0.000(2) 0.009(2) 0.003(2)
C57 0.024(3) 0.021(3) 0.033(3) -0.001(2) 0.010(2) 0.001(2)
C53 0.023(3) 0.040(4) 0.074(5) 0.000(3) 0.015(3) 0.008(4)
C54 0.027(4) 0.061(5) 0.084(6) 0.008(3) 0.028(4) 0.013(4)
C50 0.015(3) 0.022(3) 0.034(3) 0.000(2) 0.005(2) 0.004(2)
C51 0.025(3) 0.020(3) 0.041(4) 0.002(2) 0.015(3) 0.006(3)
C59 0.021(3) 0.025(3) 0.037(3) -0.007(2) 0.001(2) 0.002(3)
C63 0.033(3) 0.016(3) 0.026(3) 0.005(2) 0.002(2) 0.002(2)
C60 0.013(3) 0.026(3) 0.050(4) -0.000(2) 0.003(3) 0.005(3)
C61 0.014(3) 0.017(3) 0.029(3) 0.001(2) 0.008(2) 0.005(2)
C64 0.043(4) 0.037(4) 0.023(3) 0.007(3) 0.005(3) 0.007(3)
C65 0.059(5) 0.048(4) 0.024(3) 0.011(4) 0.002(3) 0.007(3)
C67 0.033(4) 0.046(4) 0.033(4) 0.005(3) -0.000(3) 0.004(3)
C66 0.027(3) 0.032(3) 0.030(3) -0.005(3) 0.002(3) 0.007(3)
C68 0.040(4) 0.059(5) 0.033(4) 0.010(3) -0.013(3) 0.006(3)
C69 0.020(3) 0.029(3) 0.021(3) 0.004(2) -0.003(2) 0.001(2)
C71 0.025(3) 0.027(3) 0.025(3) 0.002(2) 0.002(2) 0.001(2)
C70 0.025(3) 0.021(3) 0.024(3) 0.004(2) 0.005(2) 0.002(2)
C72 0.026(3) 0.043(4) 0.032(3) 0.005(3) -0.003(3) 0.002(3)
C73 0.018(3) 0.022(3) 0.031(3) -0.003(2) 0.001(2) 0.001(2)
C74 0.021(3) 0.018(3) 0.031(3) -0.005(2) 0.008(2) 0.002(2)
N6 0.022(2) 0.023(2) 0.023(2) -0.0041(19) 0.0050(19) -0.0011(19)
N4 0.018(2) 0.027(3) 0.021(2) 0.0059(19) 0.0026(18) 0.0008(19)
N2 0.023(2) 0.025(3) 0.022(2) 0.002(2) 0.0054(19) 0.0028(19)
N3 0.025(2) 0.018(2) 0.023(2) 0.0001(19) 0.0064(19) 0.0033(19)
N5 0.015(2) 0.028(3) 0.024(2) -0.0007(19) 0.0027(18) 0.002(2)
C84 0.021(3) 0.030(3) 0.027(3) -0.007(2) 0.008(2) -0.003(2)
C85 0.014(3) 0.017(3) 0.036(3) -0.001(2) 0.007(2) -0.006(2)
C75 0.012(3) 0.023(3) 0.034(3) -0.001(2) -0.003(2) -0.003(2)
C82 0.024(3) 0.024(3) 0.049(4) -0.005(2) 0.015(3) -0.003(3)
C76 0.017(3) 0.022(3) 0.047(4) 0.002(2) 0.008(3) -0.003(3)
C79 0.015(3) 0.059(5) 0.081(6) -0.000(3) 0.000(3) -0.001(4)
C80 0.018(3) 0.057(5) 0.085(6) -0.001(3) 0.019(4) 0.005(4)
C81 0.029(4) 0.038(4) 0.071(5) -0.001(3) 0.028(3) 0.004(4)
C78 0.020(3) 0.050(4) 0.054(4) -0.002(3) 0.010(3) -0.005(3)
C83 0.031(3) 0.038(4) 0.031(3) -0.003(3) 0.016(3) -0.004(3)
N7 0.018(2) 0.024(2) 0.022(2) 0.0017(19) 0.0018(18) 0.0010(19)
C87 0.132(9) 0.068(6) 0.046(5) 0.027(6) 0.006(5) 0.003(4)
O8 0.043(3) 0.043(3) 0.024(2) 0.005(2) 0.0035(19) 0.0047(19)
C90 0.016(3) 0.014(3) 0.033(3) -0.000(2) 0.008(2) 0.001(2)
C91 0.029(3) 0.018(3) 0.024(3) 0.003(2) 0.013(2) 0.002(2)
C92 0.023(3) 0.029(3) 0.023(3) 0.000(2) -0.003(2) -0.001(2)
O10 0.0151(18) 0.029(2) 0.023(2) -0.0013(15) 0.0061(15) 0.0003(16)
C94 0.027(3) 0.031(3) 0.033(3) -0.003(3) 0.010(3) -0.008(3)
C93 0.040(4) 0.055(4) 0.030(3) 0.001(3) 0.008(3) -0.014(3)
C95 0.022(3) 0.019(3) 0.029(3) 0.001(2) 0.006(2) -0.005(2)

loop_
_atom_type_symbol
_atom_type_scat_dispersion_real
_atom_type_scat_dispersion_imag
_atom_type_scat_Cromer_Mann_a1
_atom_type_scat_Cromer_Mann_a2
_atom_type_scat_Cromer_Mann_a3
_atom_type_scat_Cromer_Mann_a4
_atom_type_scat_Cromer_Mann_b1
_atom_type_scat_Cromer_Mann_b2
_atom_type_scat_Cromer_Mann_b3
_atom_type_scat_Cromer_Mann_b4
_atom_type_scat_Cromer_Mann_c
_atom_type_scat_source
_atom_type_scat_dispersion_source
H 0.00000 0.00000 0.49300 0.32291 0.14019 0.04081 10.51090 26.12570 3.14236 57.79970 0.0030380000826 'International Tables Volume C Table 6.1.1.4 (pp. 500-502)' 'Henke, Gullikson and Davis, At. Data and Nucl. Data Tables, 1993, 54, 2'
C 0.00347 0.00161 2.31000 1.02000 1.58860 0.86500 20.84390 10.20750 0.56870 51.65120 0.215599998832 'International Tables Volume C Table 6.1.1.4 (pp. 500-502)' 'Henke, Gullikson and Davis, At. Data and Nucl. Data Tables, 1993, 54, 2'
Yb -0.21013 5.79943 28.66410 15.43450 15.30870 2.98963 1.98890 0.25712 10.66470 100.41700 7.56672000885 'International Tables Volume C Table 6.1.1.4 (pp. 500-502)' 'Henke, Gullikson and Davis, At. Data and Nucl. Data Tables, 1993, 54, 2'
O 0.01158 0.00611 3.04850 2.28680 1.54630 0.86700 13.27710 5.70110 0.32390 32.90890 0.250800013542 'International Tables Volume C Table 6.1.1.4 (pp. 500-502)' 'Henke, Gullikson and Davis, At. Data and Nucl. Data Tables, 1993, 54, 2'
N 0.00653 0.00323 12.21260 3.13220 2.01250 1.16630 0.00570 9.89330 28.99750 0.58260 -11.5290002823 'International Tables Volume C Table 6.1.1.4 (pp. 500-502)' 'Henke, Gullikson and Davis, At. Data and Nucl. Data Tables, 1993, 54, 2'

loop_
_geom_angle_atom_site_label_1
_geom_angle_atom_site_label_2
_geom_angle_atom_site_label_3
_geom_angle
O1 Yb1 O2 90.26(15)
O3 Yb1 O2 160.32(15)
O3 Yb1 O1 96.01(14)
N6 Yb1 O2 119.28(16)
N6 Yb1 O1 75.33(15)
N6 Yb1 O3 80.39(14)
N5 Yb1 O2 74.70(15)
N5 Yb1 O1 123.72(16)
N5 Yb1 O3 116.09(14)
N5 Yb1 N6 66.95(14)
O8 Yb1 O2 85.54(16)
O8 Yb1 O1 86.36(15)
O8 Yb1 O3 76.30(14)
O8 Yb1 N6 148.55(15)
O8 Yb1 N5 143.18(15)
O10 Yb1 O2 98.51(14)
O10 Yb1 O1 158.72(15)
O10 Yb1 O3 69.76(12)
O10 Yb1 N6 115.91(14)
O10 Yb1 N5 77.45(14)
O10 Yb1 O8 75.13(14)
O3 Yb2 O6 80.50(13)
O5 Yb2 O6 81.88(14)
O5 Yb2 O3 90.99(13)
N4 Yb2 O6 145.59(14)
N4 Yb2 O3 106.53(14)
N4 Yb2 O5 130.48(14)
N2 Yb2 O6 72.38(14)
N2 Yb2 O3 134.13(13)
N2 Yb2 O5 119.97(15)
N2 Yb2 N4 79.64(15)
N3 Yb2 O6 110.97(14)
N3 Yb2 O3 159.77(13)
N3 Yb2 O5 74.88(14)
N3 Yb2 N4 73.86(14)
N3 Yb2 N2 66.09(15)
N7 Yb2 O6 87.90(14)
N7 Yb2 O3 69.95(13)
N7 Yb2 O5 159.69(14)
N7 Yb2 N4 64.53(14)
N7 Yb2 N2 72.71(14)
N7 Yb2 N3 125.34(14)
O10 Yb2 O6 140.96(13)
O10 Yb2 O3 68.80(12)
O10 Yb2 O5 75.33(14)
O10 Yb2 N4 69.21(13)
O10 Yb2 N2 146.66(13)
O10 Yb2 N3 93.27(13)
O10 Yb2 N7 102.88(14)
C38 C39 C40 120.8(6)
C17 C18 C20 121.0(7)
C34 C36 C37 121.1(6)
C41 C36 C37 120.6(6)
C41 C36 C34 118.4(5)
C2 C11 C10 119.9(5)
C58 C11 C10 119.3(5)
C58 C11 C2 120.6(5)
C41 C40 C39 121.5(6)
C57 C12 C23 118.1(5)
C94 C12 C23 120.2(5)
C94 C12 C57 121.6(5)
C22 C23 C12 123.4(5)
C17 C23 C12 120.2(6)
C17 C23 C22 116.4(5)
C9 C10 C11 122.9(5)
C5 C10 C11 119.2(5)
C5 C10 C9 117.9(5)
C74 C33 C32 122.1(6)
C7 C8 C9 121.2(7)
C32 C29 C28 118.7(5)
C30 C29 C28 120.1(6)
C30 C29 C32 121.2(6)
C27 C28 C29 117.3(5)
C73 C28 C29 119.5(5)
C73 C28 C27 123.1(6)
C8 C9 C10 121.0(6)
C42 C35 C34 121.7(6)
C38 C37 C36 120.6(6)
C21 C22 C23 121.8(6)
C29 C32 C33 121.0(5)
C3 C2 C11 118.1(5)
O2 C2 C11 123.8(5)
O2 C2 C3 118.2(5)
C31 C30 C29 120.9(7)
C26 C31 C30 119.6(6)
C21 C20 C18 119.5(6)
C26 C27 C28 121.2(6)
C4 C3 C2 122.0(6)
C6 C7 C8 119.0(6)
C5 C4 C3 121.1(6)
C27 C26 C31 120.9(7)
C5 C6 C7 121.9(6)
C35 C34 C36 121.4(6)
C93 C16 C17 122.2(6)
C37 C38 C39 119.7(6)
C72 C24 C66 119.6(6)
C51 C25 C55 120.3(7)
C20 C21 C22 120.6(7)
C4 C5 C10 119.3(5)
C6 C5 C10 119.0(6)
C6 C5 C4 121.7(6)
C40 C41 C36 116.7(5)
C43 C41 C36 119.9(5)
C43 C41 C40 123.3(5)
C23 C17 C18 120.7(6)
C16 C17 C18 121.5(6)
C16 C17 C23 117.8(6)
C2 O2 Yb1 133.3(4)
C94 O1 Yb1 136.9(4)
C74 O6 Yb2 130.4(3)
Yb2 O3 Yb1 110.59(14)
C85 O3 Yb1 125.9(3)
C85 O3 Yb2 122.2(3)
C42 O5 Yb2 135.7(3)
C48 C47 C46 120.5(6)
C46 C45 C44 121.3(6)
C49 C44 C45 118.9(5)
N3 C44 C45 124.5(5)
N3 C44 C49 116.5(4)
C48 C49 C44 119.7(5)
N2 C49 C44 115.6(5)
N2 C49 C48 124.6(5)
O5 C42 C35 118.3(5)
C43 C42 C35 118.3(5)
C43 C42 O5 123.4(5)
C45 C46 C47 118.9(6)
C49 C48 C47 120.6(6)
C42 C43 C41 120.0(5)
C50 C43 C41 117.3(5)
C50 C43 C42 122.4(5)
C54 C55 C25 120.6(7)
C51 C52 C53 119.9(6)
C60 C52 C53 120.6(6)
C60 C52 C51 119.5(5)
C72 C56 C71 120.3(6)
N5 C58 C11 126.7(5)
N6 C57 C12 127.8(5)
C54 C53 C52 119.8(7)
C53 C54 C55 121.2(6)
N3 C50 C43 127.2(5)
C52 C51 C25 118.2(5)
C61 C51 C25 123.0(6)
C61 C51 C52 118.8(5)
C90 C59 C60 120.1(6)
C69 C63 C64 119.0(5)
N4 C63 C64 125.0(5)
N4 C63 C69 115.9(5)
C59 C60 C52 121.6(6)
C90 C61 C51 119.7(5)
C91 C61 C51 119.6(5)
C91 C61 C90 120.7(5)
C65 C64 C63 120.9(6)
C68 C65 C64 119.3(6)
C69 C67 C68 119.8(6)
C70 C66 C24 120.8(6)
C67 C68 C65 121.3(6)
C67 C69 C63 119.6(5)
N7 C69 C63 116.3(5)
N7 C69 C67 124.0(5)
C70 C71 C56 119.8(5)
N6 C71 C56 124.3(5)
N6 C71 C70 115.8(5)
C71 C70 C66 119.1(5)
N5 C70 C66 124.1(5)
N5 C70 C71 116.7(5)
C56 C72 C24 120.3(6)
C74 C73 C28 120.1(5)
C92 C73 C28 119.1(5)
C92 C73 C74 120.6(5)
O6 C74 C33 118.9(5)
C73 C74 C33 118.0(5)
C73 C74 O6 123.0(5)
C57 N6 Yb1 126.9(4)
C71 N6 Yb1 115.1(3)
C71 N6 C57 118.0(5)
C63 N4 Yb2 116.2(3)
C91 N4 Yb2 124.2(4)
C91 N4 C63 119.4(5)
C49 N2 Yb2 114.1(3)
C92 N2 Yb2 125.8(4)
C92 N2 C49 119.8(5)
C44 N3 Yb2 114.4(3)
C50 N3 Yb2 128.3(4)
C50 N3 C44 117.3(5)
C58 N5 Yb1 126.7(4)
C70 N5 Yb1 114.6(3)
C70 N5 C58 118.5(5)
C83 C84 C85 120.9(5)
C84 C85 O3 118.9(5)
C95 C85 O3 121.7(5)
C95 C85 C84 119.5(5)
C95 C75 N7 125.1(5)
C81 C82 C76 118.7(6)
C83 C82 C76 119.2(5)
C83 C82 C81 122.0(6)
C78 C76 C82 118.1(5)
C95 C76 C82 118.7(5)
C95 C76 C78 123.0(6)
C78 C79 C80 121.9(7)
C81 C80 C79 119.7(6)
C80 C81 C82 121.0(7)
C79 C78 C76 120.4(7)
C82 C83 C84 121.8(6)
C69 N7 Yb2 115.0(3)
C75 N7 Yb2 126.3(4)
C75 N7 C69 118.7(5)
C87 O8 Yb1 135.0(5)
C61 C90 C59 120.2(5)
O10 C90 C59 118.5(5)
O10 C90 C61 121.3(5)
N4 C91 C61 124.4(5)
N2 C92 C73 125.7(5)
Yb2 O10 Yb1 110.44(14)
C90 O10 Yb1 130.9(3)
C90 O10 Yb2 118.6(3)
O1 C94 C12 123.7(5)
C93 C94 C12 118.0(5)
C93 C94 O1 118.3(6)
C94 C93 C16 121.4(6)
C75 C95 C85 121.1(5)
C76 C95 C85 119.9(5)
C76 C95 C75 118.9(5)

loop_
_geom_bond_atom_site_label_1
_geom_bond_atom_site_label_2
_geom_bond_distance
Yb1 O2 2.162(4)
Yb1 O1 2.166(4)
Yb1 O3 2.295(3)
Yb1 N6 2.409(4)
Yb1 N5 2.400(4)
Yb1 O8 2.393(4)
Yb1 O10 2.275(4)
Yb2 O6 2.212(4)
Yb2 O3 2.301(3)
Yb2 O5 2.233(4)
Yb2 N4 2.485(4)
Yb2 N2 2.445(5)
Yb2 N3 2.420(4)
Yb2 N7 2.499(4)
Yb2 O10 2.325(4)
C39 C40 1.376(8)
C39 C38 1.398(9)
C18 C20 1.361(11)
C18 C17 1.403(9)
C36 C37 1.419(8)
C36 C34 1.425(9)
C36 C41 1.416(8)
C11 C10 1.453(7)
C11 C2 1.407(8)
C11 C58 1.441(8)
C40 C41 1.419(8)
C12 C23 1.442(7)
C12 C57 1.432(8)
C12 C94 1.407(8)
C23 C22 1.418(9)
C23 C17 1.412(8)
C10 C9 1.412(8)
C10 C5 1.413(8)
C33 C32 1.365(8)
C33 C74 1.419(7)
C8 C9 1.369(8)
C8 C7 1.399(10)
C29 C28 1.416(8)
C29 C32 1.417(9)
C29 C30 1.417(8)
C28 C27 1.412(8)
C28 C73 1.445(7)
C35 C34 1.357(8)
C35 C42 1.430(8)
C37 C38 1.359(9)
C22 C21 1.370(8)
C2 C3 1.433(8)
C2 O2 1.312(7)
C30 C31 1.361(10)
C31 C26 1.396(10)
C20 C21 1.394(10)
C27 C26 1.378(9)
C3 C4 1.355(8)
C7 C6 1.351(10)
C4 C5 1.419(9)
C6 C5 1.420(8)
C16 C17 1.426(9)
C16 C93 1.353(9)
C24 C66 1.380(8)
C24 C72 1.386(9)
C25 C55 1.389(9)
C25 C51 1.409(8)
C41 C43 1.440(7)
O1 C94 1.303(7)
O6 C74 1.313(6)
O3 C85 1.344(6)
O5 C42 1.317(6)
C47 C46 1.394(10)
C47 C48 1.372(9)
C45 C44 1.385(7)
C45 C46 1.384(9)
C44 C49 1.405(7)
C44 N3 1.420(7)
C49 C48 1.383(8)
C49 N2 1.421(7)
C42 C43 1.404(8)
C43 C50 1.438(8)
C55 C54 1.384(11)
C52 C53 1.427(8)
C52 C51 1.416(8)
C52 C60 1.413(9)
C56 C71 1.395(8)
C56 C72 1.372(8)
C58 N5 1.294(7)
C57 N6 1.303(7)
C53 C54 1.355(10)
C50 N3 1.294(7)
C51 C61 1.447(7)
C59 C60 1.360(8)
C59 C90 1.428(8)
C63 C64 1.403(8)
C63 C69 1.407(8)
C63 N4 1.420(7)
C61 C90 1.389(7)
C61 C91 1.448(7)
C64 C65 1.373(9)
C65 C68 1.382(10)
C67 C68 1.381(9)
C67 C69 1.387(8)
C66 C70 1.395(8)
C69 N7 1.427(7)
C71 C70 1.389(8)
C71 N6 1.426(7)
C70 N5 1.428(7)
C73 C74 1.406(8)
C73 C92 1.443(8)
N4 C91 1.295(7)
N2 C92 1.297(7)
C84 C85 1.412(8)
C84 C83 1.361(8)
C85 C95 1.397(8)
C75 N7 1.287(7)
C75 C95 1.442(8)
C82 C76 1.416(9)
C82 C81 1.435(8)
C82 C83 1.405(9)
C76 C78 1.422(9)
C76 C95 1.449(7)
C79 C80 1.378(11)
C79 C78 1.370(9)
C80 C81 1.362(10)
C87 O8 1.420(9)
C90 O10 1.347(6)
C94 C93 1.434(8)

loop_
_smtbx_masks_void_nr
_smtbx_masks_void_average_x
_smtbx_masks_void_average_y
_smtbx_masks_void_average_z
_smtbx_masks_void_volume
_smtbx_masks_void_count_electrons
_smtbx_masks_void_content
1 0.344 0.205 0.464 326.6 106.2 1DCM/1H2O
2 0.344 0.295 0.964 326.6 101.2 1DCM/1H2O
3 -0.344 0.705 0.036 326.6 102.3 1DCM/1H2O
4 -0.344 0.795 0.536 326.6 97.2 1DCM/1H2O

loop_
_restr_distance_atom_site_label_1
_restr_distance_atom_site_label_2
_restr_distance_site_symmetry_2
_restr_distance_target
_restr_distance_target_weight_param
_restr_distance_diff
Yb1 H8a 1 2.8887 0.0200 0.0393
C87 H8a 1 1.8929 0.0200 0.0292
O8 H8a 1 0.8700 0.0100 -0.0096
